data_2202599
loop_
_publ_author_name
'Shang Shan'
'Hai-Gang Yu'
'Wei-Xiao Hu'
'Duan-Jun Xu'

_publ_section_title
;
 Benzil 4-nitrophenylhydrazone
;
_journal_issue 12
_journal_name_full 'Acta Crystallographica Section E'
_journal_page_first o1886
_journal_page_last o1887
_journal_paper_doi 10.1107/S1600536803024942
_journal_volume 59
_journal_year 2003
_chemical_formula_iupac 'C20 H15 N3 O3'
_chemical_formula_moiety 'C20 H15 N3 O3'
_chemical_formula_sum 'C20 H15 N3 O3'
_chemical_formula_weight 345.35
_chemical_name_systematic ?
_space_group_IT_number 15
_symmetry_cell_setting monoclinic
_symmetry_space_group_name_Hall '-C 2yc'
_symmetry_space_group_name_H-M 'C 1 2/c 1'
_atom_sites_solution_hydrogens geom
_atom_sites_solution_primary direct
_atom_sites_solution_secondary difmap
_audit_creation_method SHELXL-97
_cell_angle_alpha 90.00
_cell_angle_beta 98.601(10)
_cell_angle_gamma 90.00
_cell_formula_units_Z 8
_cell_length_a 29.2648(15)
_cell_length_b 7.1628(10)
_cell_length_c 16.4396(13)
_cell_measurement_reflns_used 8550
_cell_measurement_temperature 295(2)
_cell_measurement_theta_max 24.0
_cell_measurement_theta_min 2.0
_cell_volume 3407.3(6)
_computing_cell_refinement PROCESS-AUTO
_computing_data_collection 'PROCESS-AUTO (Rigaku, 1998)'
_computing_data_reduction 'CrystalStructure (Rigaku/MSC, 2002)'
_computing_molecular_graphics 'ORTEP-3 for Windows (Farrugia, 1997)'
_computing_publication_material 'WinGX (Farrugia, 1999)'
_computing_structure_refinement 'SHELXL97 (Sheldrick, 1997)'
_computing_structure_solution 'SIR92 (Altomare et al., 1993)'
_diffrn_ambient_temperature 295(2)
_diffrn_detector_area_resol_mean 10.00
_diffrn_measured_fraction_theta_full 1.00
_diffrn_measured_fraction_theta_max 1.00
_diffrn_measurement_device_type 'Rigaku R-AXIS RAPID'
_diffrn_measurement_method \w
_diffrn_radiation_monochromator graphite
_diffrn_radiation_source 'fine-focus sealed tube'
_diffrn_radiation_type MoK\a
_diffrn_radiation_wavelength 0.71073
_diffrn_reflns_av_R_equivalents 0.024
_diffrn_reflns_av_sigmaI/netI 0.016
_diffrn_reflns_limit_h_max 38
_diffrn_reflns_limit_h_min -37
_diffrn_reflns_limit_k_max 9
_diffrn_reflns_limit_k_min -9
_diffrn_reflns_limit_l_max 21
_diffrn_reflns_limit_l_min -19
_diffrn_reflns_number 15870
_diffrn_reflns_theta_full 27.5
_diffrn_reflns_theta_max 27.5
_diffrn_reflns_theta_min 1.4
_diffrn_standards_decay_% 0
_diffrn_standards_interval_count 0
_diffrn_standards_interval_time 0
_diffrn_standards_number 0
_exptl_absorpt_coefficient_mu 0.093
_exptl_absorpt_correction_type none
_exptl_absorpt_process_details none
_exptl_crystal_colour orange
_exptl_crystal_density_diffrn 1.346
_exptl_crystal_density_method 'not measured'
_exptl_crystal_description prism
_exptl_crystal_F_000 1440
_exptl_crystal_size_max 0.37
_exptl_crystal_size_mid 0.20
_exptl_crystal_size_min 0.20
_refine_diff_density_max 0.14
_refine_diff_density_min -0.22
_refine_ls_extinction_method none
_refine_ls_goodness_of_fit_ref 1.053
_refine_ls_hydrogen_treatment constr
_refine_ls_matrix_type full
_refine_ls_number_parameters 235
_refine_ls_number_reflns 3909
_refine_ls_number_restraints 0
_refine_ls_restrained_S_all 1.053
_refine_ls_R_factor_all 0.067
_refine_ls_R_factor_gt 0.049
_refine_ls_shift/su_max 0.001
_refine_ls_shift/su_mean 0.000
_refine_ls_structure_factor_coef Fsqd
_refine_ls_weighting_details 'calc w = 1/[\s^2^(Fo^2^)+(0.0588P)^2^+1.4041P] where P = (Fo^2^+2Fc^2^)/3'
_refine_ls_weighting_scheme calc
_refine_ls_wR_factor_gt 0.117
_refine_ls_wR_factor_ref 0.127
_reflns_number_gt 3009
_reflns_number_total 3909
_reflns_threshold_expression I>2\s(I)
_cod_data_source_file cv6251.cif
_cod_data_source_block I
_cod_depositor_comments
;
The following automatic conversions were performed:
'_symmetry_cell_setting' value 'Monoclinic' changed to 'monoclinic'
according to '/home/saulius/struct/CIF-dictionaries/cif_core.dic'
dictionary named 'cif_core.dic' version 2.4.1 from 2010-06-29.

Automatic conversion script
Id: cif_fix_enum 1527 2010-12-29 10:47:43Z saulius 

The following automatic conversions were performed:

'_symmetry_cell_setting' value 'Monoclinic' changed to 'monoclinic'
according to /home/saulius/struct/CIF-dictionaries/cif_core.dic
dictionary named 'cif_core.dic' version 2.4.1 from 2010-06-29.

Automatic conversion script
Id: cif_fix_values 1715 2011-07-08 13:25:40Z adriana 
;
_cod_original_sg_symbol_H-M 'C 2/c'
_cod_database_code 2202599
_cod_database_fobs_code 2202599

loop_
_symmetry_equiv_pos_as_xyz
'x, y, z'
'-x, y, -z+1/2'
'x+1/2, y+1/2, z'
'-x+1/2, y+1/2, -z+1/2'
'-x, -y, -z'
'x, -y, z-1/2'
'-x+1/2, -y+1/2, -z'
'x+1/2, -y+1/2, z-1/2'

loop_
_atom_site_label
_atom_site_fract_x
_atom_site_fract_y
_atom_site_fract_z
_atom_site_U_iso_or_equiv
_atom_site_adp_type
_atom_site_calc_flag
_atom_site_refinement_flags
_atom_site_occupancy
_atom_site_disorder_assembly
_atom_site_disorder_group
_atom_site_type_symbol
O1 0.56565(5) 0.4173(2) 0.74777(8) 0.0782(4) Uani d . 1 . . O
O2 0.62154(4) 0.2938(2) 0.69499(9) 0.0731(4) Uani d . 1 . . O
O3 0.44257(4) 0.0708(2) 0.24856(7) 0.0664(4) Uani d . 1 . . O
N1 0.58094(5) 0.3398(2) 0.69088(9) 0.0551(3) Uani d . 1 . . N
N2 0.46110(4) 0.20264(18) 0.39834(7) 0.0458(3) Uani d . 1 . . N
H2 0.4726 0.1682 0.3555 0.055 Uiso calc R 1 . . H
N3 0.41547(4) 0.22301(17) 0.39455(7) 0.0431(3) Uani d . 1 . . N
C1 0.48995(5) 0.23751(19) 0.47203(9) 0.0410(3) Uani d . 1 . . C
C2 0.53736(5) 0.2124(2) 0.47453(10) 0.0486(4) Uani d . 1 . . C
H2A 0.5489 0.1740 0.4275 0.058 Uiso calc R 1 . . H
C3 0.56726(5) 0.2441(2) 0.54625(10) 0.0490(4) Uani d . 1 . . C
H3 0.5989 0.2259 0.5483 0.059 Uiso calc R 1 . . H
C4 0.54939(5) 0.3035(2) 0.61510(9) 0.0447(3) Uani d . 1 . . C
C5 0.50247(5) 0.3286(2) 0.61379(9) 0.0493(4) Uani d . 1 . . C
H5 0.4911 0.3677 0.6609 0.059 Uiso calc R 1 . . H
C6 0.47255(5) 0.2951(2) 0.54206(9) 0.0478(4) Uani d . 1 . . C
H6 0.4409 0.3110 0.5406 0.057 Uiso calc R 1 . . H
C7 0.38736(5) 0.1894(2) 0.32660(8) 0.0413(3) Uani d . 1 . . C
C8 0.40295(5) 0.1286(2) 0.24875(9) 0.0466(3) Uani d . 1 . . C
C11 0.33729(5) 0.2079(2) 0.33342(8) 0.0408(3) Uani d . 1 . . C
C12 0.32138(5) 0.3564(2) 0.37612(9) 0.0487(4) Uani d . 1 . . C
H12 0.3418 0.4490 0.3982 0.058 Uiso calc R 1 . . H
C13 0.27527(6) 0.3669(3) 0.38582(10) 0.0590(4) Uani d . 1 . . C
H13 0.2650 0.4667 0.4144 0.071 Uiso calc R 1 . . H
C14 0.24455(5) 0.2311(3) 0.35367(10) 0.0591(4) Uani d . 1 . . C
H14 0.2136 0.2389 0.3605 0.071 Uiso calc R 1 . . H
C15 0.25983(6) 0.0835(3) 0.31132(10) 0.0581(4) Uani d . 1 . . C
H15 0.2392 -0.0087 0.2895 0.070 Uiso calc R 1 . . H
C16 0.30588(5) 0.0718(2) 0.30106(9) 0.0502(4) Uani d . 1 . . C
H16 0.3159 -0.0282 0.2722 0.060 Uiso calc R 1 . . H
C21 0.37092(5) 0.1422(2) 0.16905(9) 0.0468(4) Uani d . 1 . . C
C22 0.34560(6) 0.3016(3) 0.14690(10) 0.0570(4) Uani d . 1 . . C
H22 0.3467 0.4011 0.1834 0.068 Uiso calc R 1 . . H
C23 0.31856(6) 0.3135(3) 0.07019(11) 0.0721(5) Uani d . 1 . . C
H23 0.3022 0.4224 0.0549 0.086 Uiso calc R 1 . . H
C24 0.31584(7) 0.1657(4) 0.01705(11) 0.0751(6) Uani d . 1 . . C
H24 0.2973 0.1737 -0.0339 0.090 Uiso calc R 1 . . H
C25 0.34038(7) 0.0061(3) 0.03873(11) 0.0747(6) Uani d . 1 . . C
H25 0.3381 -0.0944 0.0025 0.090 Uiso calc R 1 . . H
C26 0.36882(6) -0.0072(3) 0.11468(10) 0.0594(4) Uani d . 1 . . C
H26 0.3861 -0.1145 0.1287 0.071 Uiso calc R 1 . . H

loop_
_atom_site_aniso_label
_atom_site_aniso_U_11
_atom_site_aniso_U_22
_atom_site_aniso_U_33
_atom_site_aniso_U_12
_atom_site_aniso_U_13
_atom_site_aniso_U_23
O1 0.0697(8) 0.1099(12) 0.0539(7) -0.0186(8) 0.0061(6) -0.0174(7)
O2 0.0472(7) 0.0903(10) 0.0759(8) 0.0004(6) -0.0101(6) 0.0054(7)
O3 0.0474(6) 0.0946(10) 0.0578(7) 0.0128(6) 0.0094(5) -0.0151(6)
N1 0.0517(8) 0.0594(8) 0.0519(8) -0.0112(6) 0.0002(6) 0.0063(7)
N2 0.0401(6) 0.0534(7) 0.0436(6) -0.0011(5) 0.0057(5) -0.0032(6)
N3 0.0389(6) 0.0458(7) 0.0441(6) -0.0027(5) 0.0052(5) 0.0014(5)
C1 0.0412(7) 0.0366(7) 0.0449(7) -0.0026(6) 0.0051(6) 0.0015(6)
C2 0.0443(8) 0.0519(9) 0.0507(8) 0.0025(6) 0.0108(7) -0.0034(7)
C3 0.0367(7) 0.0520(9) 0.0578(9) 0.0029(6) 0.0058(7) -0.0001(7)
C4 0.0434(8) 0.0430(8) 0.0460(8) -0.0051(6) 0.0010(6) 0.0033(6)
C5 0.0453(8) 0.0593(9) 0.0444(8) -0.0030(7) 0.0107(6) -0.0027(7)
C6 0.0370(7) 0.0569(9) 0.0496(8) -0.0016(6) 0.0074(6) -0.0005(7)
C7 0.0410(7) 0.0442(8) 0.0387(7) -0.0016(6) 0.0052(6) -0.0001(6)
C8 0.0427(8) 0.0526(9) 0.0453(8) -0.0016(6) 0.0092(6) -0.0041(6)
C11 0.0409(7) 0.0494(8) 0.0321(6) 0.0011(6) 0.0055(5) 0.0032(6)
C12 0.0503(8) 0.0542(9) 0.0412(7) 0.0021(7) 0.0058(6) -0.0026(6)
C13 0.0576(10) 0.0677(11) 0.0536(9) 0.0149(8) 0.0148(8) -0.0016(8)
C14 0.0411(8) 0.0826(12) 0.0551(9) 0.0079(8) 0.0124(7) 0.0055(9)
C15 0.0447(8) 0.0754(12) 0.0548(9) -0.0102(8) 0.0099(7) -0.0035(8)
C16 0.0449(8) 0.0608(10) 0.0461(8) -0.0037(7) 0.0109(6) -0.0061(7)
C21 0.0415(7) 0.0620(9) 0.0390(7) -0.0090(7) 0.0131(6) -0.0091(7)
C22 0.0539(9) 0.0756(11) 0.0407(8) 0.0044(8) 0.0048(7) -0.0078(8)
C23 0.0618(11) 0.1082(16) 0.0450(9) 0.0104(11) 0.0040(8) -0.0013(10)
C24 0.0568(11) 0.128(2) 0.0396(9) -0.0160(12) 0.0042(8) -0.0099(11)
C25 0.0823(13) 0.0991(16) 0.0469(9) -0.0360(13) 0.0235(9) -0.0296(10)
C26 0.0643(10) 0.0678(11) 0.0507(9) -0.0134(9) 0.0234(8) -0.0150(8)

loop_
_atom_type_symbol
_atom_type_description
_atom_type_scat_dispersion_real
_atom_type_scat_dispersion_imag
_atom_type_scat_source
C C 0.0033 0.0016 'International Tables Vol C Tables 4.2.6.8 and 6.1.1.4'
H H 0.0000 0.0000 'International Tables Vol C Tables 4.2.6.8 and 6.1.1.4'
N N 0.0061 0.0033 'International Tables Vol C Tables 4.2.6.8 and 6.1.1.4'
O O 0.0106 0.0060 'International Tables Vol C Tables 4.2.6.8 and 6.1.1.4'

loop_
_geom_angle_atom_site_label_1
_geom_angle_atom_site_label_2
_geom_angle_atom_site_label_3
_geom_angle
O2 N1 O1 122.71(14)
O2 N1 C4 118.95(15)
O1 N1 C4 118.34(14)
N3 N2 C1 119.54(12)
N3 N2 H2 120.2
C1 N2 H2 120.2
C7 N3 N2 121.14(12)
C6 C1 N2 121.66(13)
C6 C1 C2 120.04(13)
N2 C1 C2 118.30(13)
C3 C2 C1 120.40(14)
C3 C2 H2A 119.8
C1 C2 H2A 119.8
C2 C3 C4 118.79(13)
C2 C3 H3 120.6
C4 C3 H3 120.6
C5 C4 C3 121.58(14)
C5 C4 N1 119.39(14)
C3 C4 N1 119.03(13)
C6 C5 C4 119.52(14)
C6 C5 H5 120.2
C4 C5 H5 120.2
C5 C6 C1 119.68(13)
C5 C6 H6 120.2
C1 C6 H6 120.2
N3 C7 C8 123.68(13)
N3 C7 C11 114.78(12)
C8 C7 C11 121.48(12)
O3 C8 C7 120.72(14)
O3 C8 C21 119.13(13)
C7 C8 C21 120.13(12)
C16 C11 C12 118.49(13)
C16 C11 C7 120.62(13)
C12 C11 C7 120.80(13)
C13 C12 C11 120.31(15)
C13 C12 H12 119.8
C11 C12 H12 119.8
C14 C13 C12 120.64(16)
C14 C13 H13 119.7
C12 C13 H13 119.7
C13 C14 C15 119.64(15)
C13 C14 H14 120.2
C15 C14 H14 120.2
C14 C15 C16 120.23(16)
C14 C15 H15 119.9
C16 C15 H15 119.9
C15 C16 C11 120.69(15)
C15 C16 H16 119.7
C11 C16 H16 119.7
C22 C21 C26 119.80(15)
C22 C21 C8 121.79(14)
C26 C21 C8 118.33(15)
C21 C22 C23 120.11(17)
C21 C22 H22 119.9
C23 C22 H22 119.9
C24 C23 C22 120.3(2)
C24 C23 H23 119.9
C22 C23 H23 119.9
C23 C24 C25 120.15(17)
C23 C24 H24 119.9
C25 C24 H24 119.9
C24 C25 C26 120.60(18)
C24 C25 H25 119.7
C26 C25 H25 119.7
C21 C26 C25 119.05(19)
C21 C26 H26 120.5
C25 C26 H26 120.5

loop_
_geom_bond_atom_site_label_1
_geom_bond_atom_site_label_2
_geom_bond_site_symmetry_2
_geom_bond_distance
_geom_bond_publ_flag
O1 N1 . 1.2281(19) ?
O2 N1 . 1.2251(18) ?
O3 C8 . 1.2314(18) y
N1 C4 . 1.4587(19) y
N2 N3 . 1.3355(16) y
N2 C1 . 1.3916(18) y
N2 H2 . 0.8600 ?
N3 C7 . 1.3069(18) y
C1 C6 . 1.389(2) ?
C1 C2 . 1.394(2) ?
C2 C3 . 1.378(2) ?
C2 H2A . 0.9300 ?
C3 C4 . 1.383(2) ?
C3 H3 . 0.9300 ?
C4 C5 . 1.382(2) ?
C5 C6 . 1.381(2) ?
C5 H5 . 0.9300 ?
C6 H6 . 0.9300 ?
C7 C8 . 1.487(2) y
C7 C11 . 1.4920(19) y
C8 C21 . 1.496(2) y
C11 C16 . 1.390(2) ?
C11 C12 . 1.392(2) ?
C12 C13 . 1.385(2) ?
C12 H12 . 0.9300 ?
C13 C14 . 1.375(3) ?
C13 H13 . 0.9300 ?
C14 C15 . 1.376(3) ?
C14 H14 . 0.9300 ?
C15 C16 . 1.386(2) ?
C15 H15 . 0.9300 ?
C16 H16 . 0.9300 ?
C21 C22 . 1.380(2) ?
C21 C26 . 1.390(2) ?
C22 C23 . 1.388(2) ?
C22 H22 . 0.9300 ?
C23 C24 . 1.367(3) ?
C23 H23 . 0.9300 ?
C24 C25 . 1.369(3) ?
C24 H24 . 0.9300 ?
C25 C26 . 1.396(3) ?
C25 H25 . 0.9300 ?
C26 H26 . 0.9300 ?

loop_
_geom_hbond_atom_site_label_D
_geom_hbond_atom_site_label_H
_geom_hbond_atom_site_label_A
_geom_hbond_site_symmetry_A
_geom_hbond_distance_DH
_geom_hbond_distance_HA
_geom_hbond_distance_DA
_geom_hbond_angle_DHA
N2 H2 O3 . 0.86 1.97 2.6172(17) 131
C5 H5 O1 2_656 0.93 2.43 3.304(2) 157

loop_
_cod_related_entry_id
_cod_related_entry_database
_cod_related_entry_code
1 ChemSpider 21174595
